data_7124531
loop_
_publ_author_name
'He, Xinwei'
'Choy, Pui Ying'
'Leung, Man Pan'
'Yuen, On Ying'
'Liu, Tianyi'
'Shang, Yongjia'
'Kwong, Fuk Yee'

_publ_section_title
;
 ZnI2-Catalyzed Regioselective Cascade 1,4-Conjugate Addition/5-exo-dig
 Annulation Pathway for One-pot Access of Heterobiaryl Frameworks
;
_journal_name_full 'Chemical Communications'
_journal_paper_doi 10.1039/C9CC07054K
_journal_year 2019
_chemical_formula_sum 'C26 H18 O2'
_chemical_formula_weight 362.40
_space_group_crystal_system monoclinic
_space_group_IT_number 14
_space_group_name_Hall '-P 2ybc'
_space_group_name_H-M_alt 'P 1 21/c 1'
_atom_sites_solution_hydrogens geom
_audit_creation_method SHELXL-2018/3
_audit_update_record
;
2019-08-04 deposited with the CCDC.	2019-11-18 downloaded from the CCDC.
;
_cell_angle_alpha 90
_cell_angle_beta 94.477(2)
_cell_angle_gamma 90
_cell_formula_units_Z 4
_cell_length_a 5.6336(3)
_cell_length_b 19.4288(10)
_cell_length_c 16.8408(9)
_cell_measurement_reflns_used 96
_cell_measurement_temperature 296(2)
_cell_measurement_theta_max 15
_cell_measurement_theta_min 15
_cell_volume 1837.67(17)
_computing_cell_refinement 'BRUKER D8VENTURE DIFFRACTOMETER'
_computing_data_collection 'BRUKER D8VENTURE DIFFRACTOMETER'
_computing_data_reduction 'BRUKER D8VENTURE DIFFRACTOMETER'
_computing_molecular_graphics 'BRUKER SHELXTL'
_computing_publication_material 'BRUKER SHELXTL'
_computing_structure_refinement 'SHELXL-2018/3 (Sheldrick, 2018)'
_computing_structure_solution 'SHELXT 2014/5 (Sheldrick, 2014)'
_diffrn_ambient_temperature 296(2)
_diffrn_measured_fraction_theta_full 0.997
_diffrn_measured_fraction_theta_max 0.997
_diffrn_measurement_device_type 'BRUKER D8VENTURE DIFFRACTOMETER'
_diffrn_measurement_method 'PHI & OMEGA SCAN'
_diffrn_radiation_type MoK\a
_diffrn_radiation_wavelength 0.71073
_diffrn_reflns_av_R_equivalents 0.0447
_diffrn_reflns_av_unetI/netI 0.0266
_diffrn_reflns_Laue_measured_fraction_full 0.997
_diffrn_reflns_Laue_measured_fraction_max 0.997
_diffrn_reflns_limit_h_max 6
_diffrn_reflns_limit_h_min -6
_diffrn_reflns_limit_k_max 23
_diffrn_reflns_limit_k_min -23
_diffrn_reflns_limit_l_max 19
_diffrn_reflns_limit_l_min -20
_diffrn_reflns_number 28120
_diffrn_reflns_point_group_measured_fraction_full 0.997
_diffrn_reflns_point_group_measured_fraction_max 0.997
_diffrn_reflns_theta_full 25.242
_diffrn_reflns_theta_max 25.248
_diffrn_reflns_theta_min 3.207
_exptl_absorpt_coefficient_mu 0.082
_exptl_absorpt_correction_T_max 0.7456
_exptl_absorpt_correction_T_min 0.6987
_exptl_absorpt_correction_type multi-scan
_exptl_crystal_colour colourless
_exptl_crystal_density_diffrn 1.310
_exptl_crystal_description block
_exptl_crystal_F_000 760
_exptl_crystal_size_max 0.400
_exptl_crystal_size_mid 0.300
_exptl_crystal_size_min 0.200
_refine_diff_density_max 0.168
_refine_diff_density_min -0.194
_refine_diff_density_rms 0.037
_refine_ls_extinction_method none
_refine_ls_goodness_of_fit_ref 1.028
_refine_ls_hydrogen_treatment constr
_refine_ls_matrix_type full
_refine_ls_number_parameters 253
_refine_ls_number_reflns 3313
_refine_ls_number_restraints 0
_refine_ls_restrained_S_all 1.028
_refine_ls_R_factor_all 0.0649
_refine_ls_R_factor_gt 0.0440
_refine_ls_shift/su_max 0.001
_refine_ls_shift/su_mean 0.000
_refine_ls_structure_factor_coef Fsqd
_refine_ls_weighting_details 'w=1/[\s^2^(Fo^2^)+(0.0591P)^2^+0.4508P] where P=(Fo^2^+2Fc^2^)/3'
_refine_ls_weighting_scheme calc
_refine_ls_wR_factor_gt 0.1061
_refine_ls_wR_factor_ref 0.1173
_reflns_Friedel_coverage 0.000
_reflns_number_gt 2501
_reflns_number_total 3313
_reflns_threshold_expression 'I > 2\s(I)'
_cod_data_source_file c9cc07054k2.cif
_cod_data_source_block lty642
_cod_original_sg_symbol_H-M 'P 21/c'
_cod_database_code 7124531
_shelx_shelxl_version_number 2018/3
_shelx_space_group_comment
;
The symmetry employed for this shelxl refinement is uniquely defined
by the following loop, which should always be used as a source of
symmetry information in preference to the above space-group names.
They are only intended as comments.
;
_shelx_estimated_absorpt_t_min 0.968
_shelx_estimated_absorpt_t_max 0.984

loop_
_space_group_symop_operation_xyz
'x, y, z'
'-x, y+1/2, -z+1/2'
'-x, -y, -z'
'x, -y-1/2, z-1/2'

loop_
_atom_site_label
_atom_site_type_symbol
_atom_site_fract_x
_atom_site_fract_y
_atom_site_fract_z
_atom_site_U_iso_or_equiv
_atom_site_adp_type
_atom_site_occupancy
_atom_site_site_symmetry_order
_atom_site_calc_flag
_atom_site_refinement_flags_posn
_atom_site_refinement_flags_adp
O1 O 0.98882(19) 0.53132(6) 0.36621(7) 0.0430(3) Uani 1 1 d . .
O2 O 0.6840(2) 0.68868(6) 0.31712(7) 0.0492(3) Uani 1 1 d . .
C1 C 0.9785(3) 0.47743(8) 0.31326(10) 0.0393(4) Uani 1 1 d . .
C2 C 1.1448(3) 0.42444(9) 0.31883(12) 0.0502(5) Uani 1 1 d . .
H2A H 1.262331 0.421973 0.360691 0.060 Uiso 1 1 calc R U
C3 C 1.1269(4) 0.37674(9) 0.26036(12) 0.0541(5) Uani 1 1 d . .
H3A H 1.234765 0.340437 0.262031 0.065 Uiso 1 1 calc R U
C4 C 0.9486(3) 0.38055(8) 0.19672(11) 0.0456(4) Uani 1 1 d . .
C5 C 0.9413(4) 0.33072(10) 0.13553(13) 0.0606(5) Uani 1 1 d . .
H5A H 1.053560 0.295537 0.138115 0.073 Uiso 1 1 calc R U
C6 C 0.7755(4) 0.33298(12) 0.07358(14) 0.0710(6) Uani 1 1 d . .
H6A H 0.771813 0.298977 0.034633 0.085 Uiso 1 1 calc R U
C7 C 0.6097(4) 0.38615(13) 0.06776(14) 0.0759(7) Uani 1 1 d . .
H7A H 0.497255 0.387888 0.024341 0.091 Uiso 1 1 calc R U
C8 C 0.6104(4) 0.43597(11) 0.12531(12) 0.0611(5) Uani 1 1 d . .
H8A H 0.499084 0.471338 0.120012 0.073 Uiso 1 1 calc R U
C9 C 0.7763(3) 0.43476(8) 0.19232(10) 0.0408(4) Uani 1 1 d . .
C10 C 0.7937(3) 0.48507(8) 0.25484(9) 0.0352(4) Uani 1 1 d . .
C11 C 0.6786(3) 0.54994(8) 0.27460(9) 0.0366(4) Uani 1 1 d . .
C12 C 0.4844(3) 0.59482(9) 0.24195(10) 0.0388(4) Uani 1 1 d . .
C13 C 0.2912(3) 0.57639(10) 0.19000(10) 0.0445(4) Uani 1 1 d . .
H13A H 0.273732 0.530483 0.175024 0.053 Uiso 1 1 calc R U
C14 C 0.1224(3) 0.62381(11) 0.15938(11) 0.0519(5) Uani 1 1 d . .
C15 C -0.0747(4) 0.60259(13) 0.09932(13) 0.0694(6) Uani 1 1 d . .
H15A H -0.061509 0.554304 0.088394 0.104 Uiso 1 1 calc R U
H15B H -0.225538 0.611657 0.120095 0.104 Uiso 1 1 calc R U
H15C H -0.063295 0.628226 0.051036 0.104 Uiso 1 1 calc R U
C16 C 0.1449(4) 0.69126(11) 0.18582(13) 0.0614(6) Uani 1 1 d . .
H16A H 0.033933 0.723826 0.166576 0.074 Uiso 1 1 calc R U
C17 C 0.3272(4) 0.71101(10) 0.23969(12) 0.0555(5) Uani 1 1 d . .
H17A H 0.336660 0.756305 0.257511 0.067 Uiso 1 1 calc R U
C18 C 0.4969(3) 0.66375(9) 0.26752(10) 0.0432(4) Uani 1 1 d . .
C19 C 0.7846(3) 0.64225(9) 0.37771(10) 0.0430(4) Uani 1 1 d . .
H19A H 0.945098 0.658654 0.394710 0.052 Uiso 1 1 calc R U
C20 C 0.6386(3) 0.64401(8) 0.44950(9) 0.0390(4) Uani 1 1 d . .
C21 C 0.6706(3) 0.69799(9) 0.50291(11) 0.0476(5) Uani 1 1 d . .
H21A H 0.789573 0.730252 0.496461 0.057 Uiso 1 1 calc R U
C22 C 0.5289(4) 0.70455(10) 0.56538(11) 0.0532(5) Uani 1 1 d . .
H22A H 0.551967 0.741142 0.600732 0.064 Uiso 1 1 calc R U
C23 C 0.3528(3) 0.65690(11) 0.57556(11) 0.0524(5) Uani 1 1 d . .
H23A H 0.256207 0.661309 0.617600 0.063 Uiso 1 1 calc R U
C24 C 0.3208(3) 0.60297(11) 0.52338(11) 0.0566(5) Uani 1 1 d . .
H24A H 0.202405 0.570634 0.530206 0.068 Uiso 1 1 calc R U
C25 C 0.4634(3) 0.59633(10) 0.46071(11) 0.0492(5) Uani 1 1 d . .
H25A H 0.440882 0.559383 0.425821 0.059 Uiso 1 1 calc R U
C26 C 0.8082(3) 0.57390(8) 0.33934(10) 0.0392(4) Uani 1 1 d . .

loop_
_atom_site_aniso_label
_atom_site_aniso_U_11
_atom_site_aniso_U_22
_atom_site_aniso_U_33
_atom_site_aniso_U_23
_atom_site_aniso_U_13
_atom_site_aniso_U_12
O1 0.0401(7) 0.0460(7) 0.0420(7) -0.0043(5) -0.0035(5) 0.0010(5)
O2 0.0614(8) 0.0386(7) 0.0486(7) 0.0023(6) 0.0104(6) -0.0054(6)
C1 0.0401(9) 0.0375(9) 0.0404(9) -0.0005(7) 0.0038(8) -0.0016(7)
C2 0.0462(11) 0.0508(11) 0.0527(11) 0.0052(9) -0.0017(9) 0.0098(9)
C3 0.0570(12) 0.0452(11) 0.0604(12) 0.0037(9) 0.0053(10) 0.0152(9)
C4 0.0507(11) 0.0364(9) 0.0512(11) -0.0010(8) 0.0130(9) -0.0009(8)
C5 0.0721(14) 0.0457(11) 0.0661(14) -0.0108(10) 0.0181(12) -0.0009(10)
C6 0.0788(15) 0.0654(14) 0.0703(15) -0.0310(12) 0.0161(13) -0.0083(12)
C7 0.0654(14) 0.0969(18) 0.0634(14) -0.0312(13) -0.0085(11) -0.0051(13)
C8 0.0519(12) 0.0703(13) 0.0599(13) -0.0184(11) -0.0036(10) 0.0049(10)
C9 0.0415(10) 0.0404(9) 0.0411(9) -0.0030(8) 0.0070(8) -0.0062(8)
C10 0.0328(9) 0.0364(9) 0.0366(9) 0.0021(7) 0.0040(7) -0.0020(7)
C11 0.0335(9) 0.0388(9) 0.0377(9) 0.0001(7) 0.0048(7) -0.0012(7)
C12 0.0366(9) 0.0429(9) 0.0380(9) 0.0054(7) 0.0100(7) 0.0027(7)
C13 0.0362(10) 0.0530(10) 0.0449(10) 0.0077(8) 0.0077(8) 0.0009(8)
C14 0.0377(10) 0.0682(13) 0.0508(11) 0.0228(10) 0.0097(9) 0.0058(9)
C15 0.0462(12) 0.0989(17) 0.0622(13) 0.0285(12) -0.0016(10) 0.0033(11)
C16 0.0552(13) 0.0618(14) 0.0688(14) 0.0284(11) 0.0155(11) 0.0191(10)
C17 0.0652(13) 0.0440(10) 0.0598(12) 0.0144(9) 0.0205(11) 0.0125(10)
C18 0.0472(10) 0.0434(10) 0.0407(10) 0.0082(8) 0.0152(8) 0.0019(8)
C19 0.0417(10) 0.0412(9) 0.0461(10) -0.0043(8) 0.0046(8) -0.0041(8)
C20 0.0380(9) 0.0398(9) 0.0385(9) -0.0011(7) -0.0017(7) 0.0003(7)
C21 0.0546(11) 0.0399(9) 0.0483(10) -0.0032(8) 0.0037(9) -0.0062(8)
C22 0.0690(13) 0.0468(10) 0.0440(11) -0.0074(8) 0.0045(10) 0.0037(9)
C23 0.0513(11) 0.0671(13) 0.0396(10) 0.0014(9) 0.0077(8) 0.0091(10)
C24 0.0484(11) 0.0713(13) 0.0509(11) -0.0020(10) 0.0085(9) -0.0135(10)
C25 0.0476(10) 0.0532(11) 0.0467(10) -0.0105(9) 0.0025(8) -0.0112(9)
C26 0.0357(9) 0.0398(9) 0.0423(9) -0.0013(7) 0.0053(8) 0.0001(7)

loop_
_atom_type_symbol
_atom_type_description
_atom_type_scat_dispersion_real
_atom_type_scat_dispersion_imag
_atom_type_scat_source
C C 0.0033 0.0016 'International Tables Vol C Tables 4.2.6.8 and 6.1.1.4'
H H 0.0000 0.0000 'International Tables Vol C Tables 4.2.6.8 and 6.1.1.4'
O O 0.0106 0.0060 'International Tables Vol C Tables 4.2.6.8 and 6.1.1.4'

loop_
_geom_angle_atom_site_label_1
_geom_angle_atom_site_label_2
_geom_angle_atom_site_label_3
_geom_angle
C26 O1 C1 104.75(12)
C18 O2 C19 116.58(12)
O1 C1 C10 111.81(14)
O1 C1 C2 121.76(15)
C10 C1 C2 126.38(16)
C3 C2 C1 116.58(17)
C2 C3 C4 121.71(17)
C3 C4 C5 119.76(17)
C3 C4 C9 121.16(16)
C5 C4 C9 119.07(18)
C6 C5 C4 121.5(2)
C5 C6 C7 120.03(19)
C8 C7 C6 120.7(2)
C7 C8 C9 121.4(2)
C8 C9 C4 117.33(16)
C8 C9 C10 125.46(16)
C4 C9 C10 117.15(15)
C1 C10 C9 116.98(15)
C1 C10 C11 104.61(14)
C9 C10 C11 138.20(15)
C26 C11 C10 105.01(14)
C26 C11 C12 115.98(15)
C10 C11 C12 138.84(15)
C13 C12 C18 117.14(16)
C13 C12 C11 127.29(16)
C18 C12 C11 115.57(15)
C12 C13 C14 122.76(18)
C16 C14 C13 117.59(19)
C16 C14 C15 121.38(19)
C13 C14 C15 121.0(2)
C17 C16 C14 121.48(18)
C16 C17 C18 120.09(19)
O2 C18 C17 116.60(17)
O2 C18 C12 122.46(15)
C17 C18 C12 120.82(18)
O2 C19 C26 107.11(13)
O2 C19 C20 110.00(13)
C26 C19 C20 116.07(14)
C25 C20 C21 118.63(16)
C25 C20 C19 122.26(15)
C21 C20 C19 118.96(15)
C22 C21 C20 120.86(17)
C21 C22 C23 119.99(17)
C24 C23 C22 119.60(17)
C23 C24 C25 120.41(18)
C20 C25 C24 120.50(17)
C11 C26 O1 113.78(14)
C11 C26 C19 126.79(16)
O1 C26 C19 119.22(15)

loop_
_geom_bond_atom_site_label_1
_geom_bond_atom_site_label_2
_geom_bond_distance
O1 C26 1.361(2)
O1 C1 1.3736(19)
O2 C18 1.381(2)
O2 C19 1.444(2)
C1 C10 1.383(2)
C1 C2 1.390(2)
C2 C3 1.350(3)
C3 C4 1.412(3)
C4 C5 1.412(3)
C4 C9 1.430(2)
C5 C6 1.345(3)
C6 C7 1.391(3)
C7 C8 1.370(3)
C8 C9 1.408(3)
C9 C10 1.434(2)
C10 C11 1.468(2)
C11 C26 1.347(2)
C11 C12 1.472(2)
C12 C13 1.389(2)
C12 C18 1.407(2)
C13 C14 1.394(2)
C14 C16 1.387(3)
C14 C15 1.500(3)
C16 C17 1.371(3)
C17 C18 1.381(3)
C19 C26 1.487(2)
C19 C20 1.515(2)
C20 C25 1.377(2)
C20 C21 1.384(2)
C21 C22 1.375(2)
C22 C23 1.377(3)
C23 C24 1.371(3)
C24 C25 1.381(2)
